data_8101125
loop_
_publ_author_name
'Gr\"unewald-L\"uke, Antje'
'Marler, Bernd'
'Gies, Hermann'

_publ_section_title
;
Crystal structure of clathrasil sigma-2 containing 3-azabicyclo[3.2.2]
nonan as the guest molecule, ABN-sigma-2, (C~8~H~15~N)~4~[Si~64~O~128~]
;
_journal_issue 4
_journal_name_full 'Zeitschrift f\"ur Kristallographie - New Crystal Structures'
_journal_page_first 655
_journal_page_last 656
_journal_volume 216
_journal_year 2001
_chemical_formula_structural '(C8 H15 N)4 [Si64 O128]'
_chemical_formula_sum 'C32 H60 N4 O128 Si64'
_chemical_formula_weight 4346.60
_chemical_name_common Sigma-2
_space_group_IT_number 141
_symmetry_cell_setting tetragonal
_symmetry_space_group_name_Hall '-I 4bd 2'
_symmetry_space_group_name_H-M 'I 41/a m d :2'
_cell_angle_alpha 90.00
_cell_angle_beta 90.00
_cell_angle_gamma 90.00
_cell_formula_units_Z 1
_cell_length_a 10.227(5)
_cell_length_b 10.227(5)
_cell_length_c 34.145(15)
_cell_measurement_temperature 293(2)
_cell_volume 3571(3)
_diffrn_ambient_temperature 293(2)
_exptl_crystal_density_diffrn 2.021
_exptl_crystal_density_meas 2.01(2)
_cod_original_sg_symbol_H-M 'I 41/a m d'
_cod_database_code 8101125

loop_
_symmetry_equiv_pos_as_xyz
'x, y, z'
'-y+1/4, x+3/4, z+1/4'
'-x+1/2, -y, z+1/2'
'y+1/4, -x+1/4, z+3/4'
'-x, y, z'
'y+3/4, x+3/4, z+1/4'
'x+1/2, -y, z+1/2'
'-y+3/4, -x+1/4, z+3/4'
'x+1/2, y+1/2, z+1/2'
'-y+3/4, x+5/4, z+3/4'
'-x+1, -y+1/2, z+1'
'y+3/4, -x+3/4, z+5/4'
'-x+1/2, y+1/2, z+1/2'
'y+5/4, x+5/4, z+3/4'
'x+1, -y+1/2, z+1'
'-y+5/4, -x+3/4, z+5/4'
'-x, -y, -z'
'y-1/4, -x-3/4, -z-1/4'
'x-1/2, y, -z-1/2'
'-y-1/4, x-1/4, -z-3/4'
'x, -y, -z'
'-y-3/4, -x-3/4, -z-1/4'
'-x-1/2, y, -z-1/2'
'y-3/4, x-1/4, -z-3/4'
'-x+1/2, -y+1/2, -z+1/2'
'y+1/4, -x-1/4, -z+1/4'
'x, y+1/2, -z'
'-y+1/4, x+1/4, -z-1/4'
'x+1/2, -y+1/2, -z+1/2'
'-y-1/4, -x-1/4, -z+1/4'
'-x, y+1/2, -z'
'y-1/4, x+1/4, -z-1/4'

loop_
_atom_site_label
_atom_site_type_symbol
_atom_site_fract_x
_atom_site_fract_y
_atom_site_fract_z
_atom_site_U_iso_or_equiv
_atom_site_adp_type
_atom_site_occupancy
_atom_site_symmetry_multiplicity
_atom_site_Wyckoff_symbol
_atom_site_calc_flag
_atom_site_refinement_flags
_atom_site_disorder_assembly
_atom_site_disorder_group
Si1 Si 0.0000 0.03583(7) 0.36827(2) 0.01982(18) Uani 1 16 h d S . .
Si2 Si 0.28157(8) 0.0000 0.0000 0.02120(18) Uani 1 16 f d S . .
Si3 Si 0.0000 -0.09673(7) 0.28461(2) 0.01910(17) Uani 1 16 h d S . .
Si4 Si 0.0000 -0.09883(7) 0.44551(2) 0.02080(18) Uani 1 16 h d S . .
O1 O 0.0000 0.2500 0.20683(9) 0.0375(8) Uani 1 8 e d S . .
O2 O 0.21940(18) 0.12171(18) 0.21310(5) 0.0365(4) Uani 1 32 i d . . .
O3 O 0.0000 -0.0212(2) 0.32525(6) 0.0279(4) Uani 1 16 h d S . .
O4 O 0.0000 -0.0826(2) 0.39903(6) 0.0264(4) Uani 1 16 h d S . .
O5 O 0.0000 0.2500 0.04264(10) 0.0331(7) Uani 1 8 e d S . .
O6 O 0.19117(16) 0.12217(16) 0.01004(5) 0.0304(3) Uani 1 32 i d . . .
O7 O -0.3726(2) -0.1226(2) 0.8750 0.0367(5) Uani 1 16 g d S . .
C1 C 0.0000 0.296(3) -0.0779(7) 0.178(12) Uiso 0.49 16 h d SP . .
C2 C 0.069(2) 0.120(3) -0.0977(8) 0.192(9) Uiso 0.49 32 i d P . .
C3 C 0.130(3) 0.2500 -0.0906(11) 0.167(10) Uiso 0.49 16 h d SP . .
C4 C -0.1583(18) 0.190(2) 0.8765(11) 0.193(10) Uiso 0.49 32 i d P . .

loop_
_atom_site_aniso_label
_atom_site_aniso_U_11
_atom_site_aniso_U_22
_atom_site_aniso_U_33
_atom_site_aniso_U_23
_atom_site_aniso_U_13
_atom_site_aniso_U_12
Si1 0.0197(4) 0.0166(4) 0.0232(3) -0.0006(2) 0.000 0.000
Si2 0.0199(4) 0.0185(4) 0.0252(3) -0.0020(3) 0.000 0.000
Si3 0.0174(3) 0.0159(3) 0.0240(3) -0.0010(2) 0.000 0.000
Si4 0.0232(4) 0.0169(4) 0.0223(3) -0.0006(2) 0.000 0.000
O1 0.0152(14) 0.073(3) 0.0248(13) 0.000 0.000 0.000
O2 0.0442(10) 0.0331(9) 0.0320(8) 0.0082(7) 0.0038(7) 0.0135(7)
O3 0.0362(13) 0.0248(10) 0.0227(8) -0.0032(8) 0.000 0.000
O4 0.0333(11) 0.0203(9) 0.0256(9) 0.0007(8) 0.000 0.000
O5 0.0151(14) 0.0425(19) 0.0416(17) 0.000 0.000 0.000
O6 0.0322(8) 0.0235(8) 0.0355(8) -0.0071(6) -0.0051(6) 0.0086(6)
O7 0.0322(8) 0.0322(8) 0.0456(13) 0.0030(6) -0.0030(6) 0.0152(9)

loop_
_geom_bond_atom_site_label_1
_geom_bond_atom_site_label_2
_geom_bond_distance
_geom_bond_site_symmetry_2
_geom_bond_publ_flag
Si1 O3 1.580(2) . ?
Si1 O7 1.5931(10) 26_556 ?
Si1 O7 1.5931(10) 3_454 ?
Si1 O4 1.603(2) . ?
Si2 O2 1.5923(18) 24_656 ?
Si2 O2 1.5923(18) 4_554 ?
Si2 O6 1.5917(17) 21 ?
Si2 O6 1.5917(17) . ?
Si3 O3 1.588(2) . ?
Si3 O5 1.5913(12) 2_545 ?
Si3 O6 1.6010(17) 6_445 ?
Si3 O6 1.6010(17) 2_545 ?
Si4 O1 1.5935(13) 2_545 ?
Si4 O4 1.596(2) . ?
Si4 O2 1.6028(18) 2_545 ?
Si4 O2 1.6028(18) 6_445 ?
O1 Si4 1.5935(13) 10_444 ?
O1 Si4 1.5935(13) 4_554 ?
O2 Si2 1.5923(18) 2_545 ?
O2 Si4 1.6028(18) 4_554 ?
O5 Si3 1.5913(12) 10_444 ?
O5 Si3 1.5913(12) 4_554 ?
O6 Si3 1.6009(17) 4_554 ?
O7 Si1 1.5931(10) 20_557 ?
O7 Si1 1.5931(10) 3_455 ?
C1 C1 0.94(6) 11_454 ?
C1 C2 1.30(3) 15_454 ?
C1 C2 1.30(3) 11_454 ?
C1 C3 1.48(3) 11_454 ?
C1 C3 1.48(3) . ?
C2 C4 1.03(3) 28_556 ?
C2 C2 1.41(5) 5 ?
C2 C1 1.30(3) 11_454 ?
C2 C4 1.46(3) 5_554 ?
C2 C3 1.49(3) . ?
C2 C4 1.67(2) 32_556 ?
C3 C4 1.31(3) 11_453 ?
C3 C4 1.31(3) 5_554 ?
C3 C1 1.48(3) 11_454 ?
C3 C2 1.49(3) 15_454 ?
C4 C2 1.03(3) 18_566 ?
C4 C3 1.31(3) 11_455 ?
C4 C4 1.43(4) 32_557 ?
C4 C4 1.22(4) 15_454 ?
C4 C2 1.46(3) 5_556 ?
C4 C2 1.67(2) 32_556 ?
